data_1559326
loop_
_publ_author_name
'Fostvedt, Jade I.'
'Grant, Lauren N.'
'Kriegel, Benjamin M.'
'Obenhuber, Andreas H.'
'Lohrey, Trevor D.'
'Bergman, Robert G.'
'Arnold, John'

_publ_section_title
;
 1,2-Addition and cycloaddition reactions of niobium bis(imido) and oxo
 imido complexes
;
_journal_name_full 'Chemical Science'
_journal_paper_doi 10.1039/D0SC03489D
_journal_year 2020
_chemical_formula_moiety 'C54 H79 N4 Nb O2 Si'
_chemical_formula_sum 'C54 H79 N4 Nb O2 Si'
_chemical_formula_weight 937.21
_chemical_melting_point 478
_chemical_name_common (BDI)Nb(OCHNtBu)(O[SiMe2Ph])(NAr)
_chemical_name_systematic
(2,6-diisopropylphenyl)imino-(tert-butyliminomethoxy)-dimethylphenylsilanolato-(N,N?-bis(2,6-diisopropylphenyl)-3,5-dimethyl-B-diketiminato)-niobium(V)
_chemical_properties_physical Air-sensitive,Moisture-sensitive,Oxygen-sensitive
_space_group_crystal_system monoclinic
_space_group_IT_number 14
_space_group_name_Hall '-P 2yn'
_space_group_name_H-M_alt 'P 1 21/n 1'
_atom_sites_solution_hydrogens geom
_audit_creation_date 2020-05-14
_audit_creation_method
;
Olex2 1.2
(compiled May 18 2018 14:05:52 for OlexSys, GUI svn.r5506)
;
_audit_update_record
;
2020-05-14 deposited with the CCDC.	2020-10-08 downloaded from the CCDC.
;
_cell_angle_alpha 90
_cell_angle_beta 92.431(4)
_cell_angle_gamma 90
_cell_formula_units_Z 4
_cell_length_a 12.629(2)
_cell_length_b 21.336(4)
_cell_length_c 19.715(4)
_cell_measurement_reflns_used 9972
_cell_measurement_temperature 100
_cell_measurement_theta_max 25.32
_cell_measurement_theta_min 2.17
_cell_volume 5307.5(17)
_computing_molecular_graphics 'Olex2 (Dolomanov et al., 2009)'
_computing_publication_material 'Olex2 (Dolomanov et al., 2009)'
_computing_structure_refinement 'ShelXL (Sheldrick, 2015)'
_diffrn_ambient_temperature 100
_diffrn_measured_fraction_theta_full 0.999
_diffrn_measured_fraction_theta_max 0.993
_diffrn_measurement_device_type 'Bruker APEX-II CCD'
_diffrn_measurement_method '\f and \w scans'
_diffrn_radiation_type MoK\a
_diffrn_radiation_wavelength 0.71073
_diffrn_reflns_av_R_equivalents 0.0530
_diffrn_reflns_av_unetI/netI 0.0410
_diffrn_reflns_Laue_measured_fraction_full 0.999
_diffrn_reflns_Laue_measured_fraction_max 0.993
_diffrn_reflns_limit_h_max 15
_diffrn_reflns_limit_h_min -15
_diffrn_reflns_limit_k_max 25
_diffrn_reflns_limit_k_min -25
_diffrn_reflns_limit_l_max 23
_diffrn_reflns_limit_l_min -23
_diffrn_reflns_number 59328
_diffrn_reflns_point_group_measured_fraction_full 0.999
_diffrn_reflns_point_group_measured_fraction_max 0.993
_diffrn_reflns_theta_full 25.000
_diffrn_reflns_theta_max 25.389
_diffrn_reflns_theta_min 1.407
_diffrn_standards_number 0
_exptl_absorpt_coefficient_mu 0.290
_exptl_absorpt_correction_T_max 0.7452
_exptl_absorpt_correction_T_min 0.6620
_exptl_absorpt_correction_type none
_exptl_absorpt_process_details
;
SADABS-2014/5 (Bruker,2014) was used for absorption correction.
wR2(int) was 0.0556 before and 0.0471 after correction.
The Ratio of minimum to maximum transmission is 0.8884.
The \l/2 correction factor is Not present.
;
_exptl_crystal_colour yellow
_exptl_crystal_colour_primary yellow
_exptl_crystal_density_diffrn 1.173
_exptl_crystal_description block
_exptl_crystal_F_000 2008
_exptl_crystal_recrystallization_method 'Re-crystallisation from solvent: n-hexane'
_exptl_crystal_size_max 0.12
_exptl_crystal_size_mid 0.1
_exptl_crystal_size_min 0.08
_refine_diff_density_max 0.914
_refine_diff_density_min -0.260
_refine_diff_density_rms 0.072
_refine_ls_extinction_method none
_refine_ls_goodness_of_fit_ref 1.043
_refine_ls_hydrogen_treatment constr
_refine_ls_matrix_type full
_refine_ls_number_parameters 578
_refine_ls_number_reflns 9689
_refine_ls_number_restraints 0
_refine_ls_restrained_S_all 1.043
_refine_ls_R_factor_all 0.0576
_refine_ls_R_factor_gt 0.0453
_refine_ls_shift/su_max 0.002
_refine_ls_shift/su_mean 0.000
_refine_ls_structure_factor_coef Fsqd
_refine_ls_weighting_details 'w=1/[\s^2^(Fo^2^)+(0.0422P)^2^+7.8592P] where P=(Fo^2^+2Fc^2^)/3'
_refine_ls_weighting_scheme calc
_refine_ls_wR_factor_gt 0.1023
_refine_ls_wR_factor_ref 0.1082
_reflns_Friedel_coverage 0.000
_reflns_number_gt 8048
_reflns_number_total 9689
_reflns_threshold_expression 'I > 2\s(I)'
_cod_data_source_file d0sc03489d2.cif
_cod_data_source_block bmkxr71
_cod_original_cell_volume 5307.4(18)
_cod_database_code 1559326
_shelx_shelxl_version_number 2018/3
_shelx_space_group_comment
;
The symmetry employed for this shelxl refinement is uniquely defined
by the following loop, which should always be used as a source of
symmetry information in preference to the above space-group names.
They are only intended as comments.
;
_shelx_estimated_absorpt_t_max 0.977
_shelx_estimated_absorpt_t_min 0.966
_olex2_refinement_description
;
1. Fixed Uiso
 At 1.2 times of:
  All C(H) groups
 At 1.5 times of:
  All C(H,H,H) groups
2.a Ternary CH refined with riding coordinates:
 C12(H12), C15(H15), C24(H24), C27(H27), C36(H36), C39(H39)
2.b Aromatic/amide H refined with riding coordinates:
 C2(H2), C8(H8), C9(H9), C10(H10), C20(H20), C21(H21), C22(H22), C32(H32),
 C33(H33), C34(H34), C43(H43), C44(H44), C45(H45), C46(H46), C47(H47), C50(H50)
2.c Idealised Me refined as rotating group:
 C4(H4A,H4B,H4C), C5(H5A,H5B,H5C), C13(H13A,H13B,H13C), C14(H14A,H14B,H14C),
 C16(H16A,H16B,H16C), C17(H17A,H17B,H17C), C25(H25A,H25B,H25C), C26(H26A,H26B,
 H26C), C28(H28A,H28B,H28C), C29(H29A,H29B,H29C), C37(H37A,H37B,H37C), C38(H38A,
 H38B,H38C), C40(H40A,H40B,H40C), C41(H41A,H41B,H41C), C48(H48A,H48B,H48C),
 C49(H49A,H49B,H49C), C52(H52A,H52B,H52C), C53(H53A,H53B,H53C), C54(H54A,H54B,
 H54C)
;
_olex2_submission_special_instructions 'No special instructions were received'

loop_
_space_group_symop_operation_xyz
'x, y, z'
'-x+1/2, y+1/2, -z+1/2'
'-x, -y, -z'
'x-1/2, -y-1/2, z-1/2'

loop_
_atom_site_label
_atom_site_type_symbol
_atom_site_fract_x
_atom_site_fract_y
_atom_site_fract_z
_atom_site_U_iso_or_equiv
_atom_site_adp_type
_atom_site_occupancy
_atom_site_site_symmetry_order
_atom_site_calc_flag
_atom_site_refinement_flags_posn
_atom_site_refinement_flags_adp
_atom_site_refinement_flags_occupancy
_atom_site_disorder_assembly
_atom_site_disorder_group
C1 C 0.6534(2) 0.68754(13) 0.26279(14) 0.0195(6) Uani 1 1 d . . . . .
C2 C 0.7180(2) 0.73107(13) 0.23221(14) 0.0204(6) Uani 1 1 d . . . . .
H2 H 0.738994 0.720922 0.187831 0.024 Uiso 1 1 calc R . . . .
C3 C 0.7557(2) 0.78780(13) 0.25874(14) 0.0188(6) Uani 1 1 d . . . . .
C4 C 0.6051(3) 0.63756(14) 0.21710(15) 0.0289(7) Uani 1 1 d . . . . .
H4A H 0.633934 0.596553 0.230573 0.043 Uiso 1 1 calc GR . . . .
H4B H 0.621993 0.646286 0.169967 0.043 Uiso 1 1 calc GR . . . .
H4C H 0.528011 0.637352 0.221060 0.043 Uiso 1 1 calc GR . . . .
C5 C 0.7987(3) 0.83330(14) 0.20776(14) 0.0274(7) Uani 1 1 d . . . . .
H5A H 0.767034 0.874715 0.214129 0.041 Uiso 1 1 calc GR . . . .
H5B H 0.780968 0.818391 0.161649 0.041 Uiso 1 1 calc GR . . . .
H5C H 0.875846 0.836249 0.214513 0.041 Uiso 1 1 calc GR . . . .
C6 C 0.5440(2) 0.64899(13) 0.34852(13) 0.0203(6) Uani 1 1 d . . . . .
C7 C 0.5653(2) 0.58773(13) 0.37090(14) 0.0224(6) Uani 1 1 d . . . . .
C8 C 0.4794(3) 0.55118(14) 0.38981(15) 0.0292(7) Uani 1 1 d . . . . .
H8 H 0.491603 0.509496 0.405147 0.035 Uiso 1 1 calc R . . . .
C9 C 0.3770(3) 0.57441(16) 0.38666(18) 0.0371(8) Uani 1 1 d . . . . .
H9 H 0.320074 0.548819 0.400175 0.044 Uiso 1 1 calc R . . . .
C10 C 0.3574(3) 0.63459(15) 0.36395(17) 0.0319(7) Uani 1 1 d . . . . .
H10 H 0.286876 0.650209 0.361960 0.038 Uiso 1 1 calc R . . . .
C11 C 0.4402(2) 0.67279(14) 0.34387(14) 0.0232(6) Uani 1 1 d . . . . .
C12 C 0.6766(2) 0.55987(13) 0.37522(14) 0.0235(6) Uani 1 1 d . . . . .
H12 H 0.725768 0.590680 0.354902 0.028 Uiso 1 1 calc R . . . .
C13 C 0.6833(3) 0.49839(14) 0.33535(17) 0.0350(8) Uani 1 1 d . . . . .
H13A H 0.638547 0.466679 0.355904 0.053 Uiso 1 1 calc GR . . . .
H13B H 0.756886 0.483772 0.336514 0.053 Uiso 1 1 calc GR . . . .
H13C H 0.658659 0.505434 0.288155 0.053 Uiso 1 1 calc GR . . . .
C14 C 0.7145(3) 0.54874(15) 0.44910(15) 0.0297(7) Uani 1 1 d . . . . .
H14A H 0.710569 0.588076 0.474538 0.044 Uiso 1 1 calc GR . . . .
H14B H 0.787878 0.533763 0.450444 0.044 Uiso 1 1 calc GR . . . .
H14C H 0.669177 0.517267 0.469566 0.044 Uiso 1 1 calc GR . . . .
C15 C 0.4148(2) 0.73779(14) 0.31523(15) 0.0241(6) Uani 1 1 d . . . . .
H15 H 0.482773 0.757926 0.302778 0.029 Uiso 1 1 calc R . . . .
C16 C 0.3422(3) 0.73379(18) 0.25123(17) 0.0441(9) Uani 1 1 d . . . . .
H16A H 0.275596 0.713334 0.262158 0.066 Uiso 1 1 calc GR . . . .
H16B H 0.377218 0.709361 0.216536 0.066 Uiso 1 1 calc GR . . . .
H16C H 0.327402 0.776111 0.234002 0.066 Uiso 1 1 calc GR . . . .
C17 C 0.3620(3) 0.78002(17) 0.36581(17) 0.0394(8) Uani 1 1 d . . . . .
H17A H 0.295402 0.760875 0.379073 0.059 Uiso 1 1 calc GR . . . .
H17B H 0.347183 0.820938 0.344905 0.059 Uiso 1 1 calc GR . . . .
H17C H 0.409226 0.785493 0.406097 0.059 Uiso 1 1 calc GR . . . .
C18 C 0.7859(2) 0.86660(12) 0.34211(13) 0.0180(6) Uani 1 1 d . . . . .
C19 C 0.7063(2) 0.91118(13) 0.35250(13) 0.0195(6) Uani 1 1 d . . . . .
C20 C 0.7387(2) 0.97212(13) 0.36881(14) 0.0246(7) Uani 1 1 d . . . . .
H20 H 0.686822 1.003694 0.374536 0.030 Uiso 1 1 calc R . . . .
C21 C 0.8456(2) 0.98749(14) 0.37684(15) 0.0264(7) Uani 1 1 d . . . . .
H21 H 0.866025 1.029191 0.388072 0.032 Uiso 1 1 calc R . . . .
C22 C 0.9212(3) 0.94261(14) 0.36856(15) 0.0272(7) Uani 1 1 d . . . . .
H22 H 0.993799 0.953477 0.375228 0.033 Uiso 1 1 calc R . . . .
C23 C 0.8942(2) 0.88111(13) 0.35053(14) 0.0217(6) Uani 1 1 d . . . . .
C24 C 0.5887(2) 0.89443(14) 0.34678(15) 0.0239(6) Uani 1 1 d . . . . .
H24 H 0.582157 0.849802 0.361514 0.029 Uiso 1 1 calc R . . . .
C25 C 0.5221(3) 0.93379(16) 0.39363(18) 0.0355(8) Uani 1 1 d . . . . .
H25A H 0.554599 0.933187 0.439664 0.053 Uiso 1 1 calc GR . . . .
H25B H 0.450349 0.916387 0.394320 0.053 Uiso 1 1 calc GR . . . .
H25C H 0.518652 0.977051 0.376991 0.053 Uiso 1 1 calc GR . . . .
C26 C 0.5449(3) 0.89817(16) 0.27354(17) 0.0365(8) Uani 1 1 d . . . . .
H26A H 0.469098 0.888130 0.271939 0.055 Uiso 1 1 calc GR . . . .
H26B H 0.582370 0.868143 0.245589 0.055 Uiso 1 1 calc GR . . . .
H26C H 0.555057 0.940652 0.256060 0.055 Uiso 1 1 calc GR . . . .
C27 C 0.9820(2) 0.83367(14) 0.34165(16) 0.0269(7) Uani 1 1 d . . . . .
H27 H 0.949541 0.795588 0.319754 0.032 Uiso 1 1 calc R . . . .
C28 C 1.0685(3) 0.85802(16) 0.29500(18) 0.0359(8) Uani 1 1 d . . . . .
H28A H 1.035182 0.873201 0.252311 0.054 Uiso 1 1 calc GR . . . .
H28B H 1.117651 0.823896 0.285476 0.054 Uiso 1 1 calc GR . . . .
H28C H 1.107453 0.892373 0.317674 0.054 Uiso 1 1 calc GR . . . .
C29 C 1.0322(2) 0.81375(16) 0.41041(17) 0.0331(8) Uani 1 1 d . . . . .
H29A H 1.068754 0.849632 0.431783 0.050 Uiso 1 1 calc GR . . . .
H29B H 1.083170 0.779930 0.403649 0.050 Uiso 1 1 calc GR . . . .
H29C H 0.976712 0.798947 0.439789 0.050 Uiso 1 1 calc GR . . . .
C30 C 0.9241(2) 0.65104(14) 0.42364(15) 0.0244(7) Uani 1 1 d . . . . .
C31 C 0.9742(2) 0.62653(14) 0.36679(16) 0.0278(7) Uani 1 1 d . . . . .
C32 C 1.0581(3) 0.58452(18) 0.37821(19) 0.0467(10) Uani 1 1 d . . . . .
H32 H 1.092952 0.567788 0.340492 0.056 Uiso 1 1 calc R . . . .
C33 C 1.0910(3) 0.5669(2) 0.4424(2) 0.0635(13) Uani 1 1 d . . . . .
H33 H 1.147481 0.537839 0.448753 0.076 Uiso 1 1 calc R . . . .
C34 C 1.0424(3) 0.5913(2) 0.4978(2) 0.0590(13) Uani 1 1 d . . . . .
H34 H 1.066483 0.578973 0.542135 0.071 Uiso 1 1 calc R . . . .
C35 C 0.9589(3) 0.63366(17) 0.49026(17) 0.0358(8) Uani 1 1 d . . . . .
C36 C 0.9420(2) 0.64567(14) 0.29479(15) 0.0266(7) Uani 1 1 d . . . . .
H36 H 0.881165 0.675467 0.297099 0.032 Uiso 1 1 calc R . . . .
C37 C 0.9061(3) 0.59065(17) 0.24996(18) 0.0445(9) Uani 1 1 d . . . . .
H37A H 0.965812 0.562099 0.244212 0.067 Uiso 1 1 calc GR . . . .
H37B H 0.880682 0.606352 0.205468 0.067 Uiso 1 1 calc GR . . . .
H37C H 0.848648 0.568199 0.271411 0.067 Uiso 1 1 calc GR . . . .
C38 C 1.0322(3) 0.67986(15) 0.26122(17) 0.0364(8) Uani 1 1 d . . . . .
H38A H 1.056409 0.714893 0.290038 0.055 Uiso 1 1 calc GR . . . .
H38B H 1.006918 0.695887 0.216840 0.055 Uiso 1 1 calc GR . . . .
H38C H 1.091078 0.650756 0.255219 0.055 Uiso 1 1 calc GR . . . .
C39 C 0.9083(3) 0.66060(18) 0.55232(16) 0.0373(8) Uani 1 1 d . . . . .
H39 H 0.839127 0.679635 0.536788 0.045 Uiso 1 1 calc R . . . .
C40 C 0.8848(3) 0.61073(18) 0.60515(17) 0.0417(9) Uani 1 1 d . . . . .
H40A H 0.839661 0.578123 0.584166 0.063 Uiso 1 1 calc GR . . . .
H40B H 0.848287 0.630062 0.642702 0.063 Uiso 1 1 calc GR . . . .
H40C H 0.951466 0.591982 0.622477 0.063 Uiso 1 1 calc GR . . . .
C41 C 0.9762(3) 0.7126(2) 0.5839(2) 0.0586(11) Uani 1 1 d . . . . .
H41A H 1.045011 0.695452 0.599388 0.088 Uiso 1 1 calc GR . . . .
H41B H 0.940465 0.730431 0.622613 0.088 Uiso 1 1 calc GR . . . .
H41C H 0.986750 0.745362 0.550041 0.088 Uiso 1 1 calc GR . . . .
C42 C 0.4456(2) 0.75861(15) 0.54177(14) 0.0246(6) Uani 1 1 d . . . . .
C43 C 0.4634(3) 0.82416(15) 0.54578(15) 0.0327(8) Uani 1 1 d . . . . .
H43 H 0.533846 0.839711 0.549732 0.039 Uiso 1 1 calc R . . . .
C44 C 0.3788(3) 0.86591(19) 0.54400(17) 0.0455(10) Uani 1 1 d . . . . .
H44 H 0.392127 0.909705 0.546094 0.055 Uiso 1 1 calc R . . . .
C45 C 0.2764(3) 0.8446(2) 0.53925(18) 0.0525(11) Uani 1 1 d . . . . .
H45 H 0.219282 0.873599 0.538290 0.063 Uiso 1 1 calc R . . . .
C46 C 0.2560(3) 0.7817(2) 0.53588(17) 0.0519(12) Uani 1 1 d . . . . .
H46 H 0.184927 0.767117 0.532999 0.062 Uiso 1 1 calc R . . . .
C47 C 0.3407(3) 0.73846(18) 0.53669(15) 0.0363(8) Uani 1 1 d . . . . .
H47 H 0.325864 0.694880 0.533707 0.044 Uiso 1 1 calc R . . . .
C48 C 0.5170(3) 0.62399(15) 0.56214(18) 0.0402(9) Uani 1 1 d . . . . .
H48A H 0.470531 0.609267 0.524368 0.060 Uiso 1 1 calc GR . . . .
H48B H 0.477914 0.623910 0.604041 0.060 Uiso 1 1 calc GR . . . .
H48C H 0.578477 0.596136 0.567484 0.060 Uiso 1 1 calc GR . . . .
C49 C 0.6560(3) 0.73128(16) 0.61402(15) 0.0308(7) Uani 1 1 d . . . . .
H49A H 0.718680 0.704196 0.615920 0.046 Uiso 1 1 calc GR . . . .
H49B H 0.620935 0.729163 0.657377 0.046 Uiso 1 1 calc GR . . . .
H49C H 0.677444 0.774593 0.605396 0.046 Uiso 1 1 calc GR . . . .
C50 C 0.7844(2) 0.85459(13) 0.50874(14) 0.0231(6) Uani 1 1 d . . . . .
H50 H 0.859196 0.857759 0.515199 0.028 Uiso 1 1 calc R . . . .
C51 C 0.7744(2) 0.93526(13) 0.59042(15) 0.0250(6) Uani 1 1 d . . . . .
C52 C 0.8919(3) 0.92505(16) 0.60858(19) 0.0409(9) Uani 1 1 d . . . . .
H52A H 0.903306 0.881544 0.623057 0.061 Uiso 1 1 calc GR . . . .
H52B H 0.914269 0.953392 0.645576 0.061 Uiso 1 1 calc GR . . . .
H52C H 0.933428 0.933643 0.568753 0.061 Uiso 1 1 calc GR . . . .
C53 C 0.7102(3) 0.92804(17) 0.65428(17) 0.0454(10) Uani 1 1 d . . . . .
H53A H 0.634814 0.934220 0.642440 0.068 Uiso 1 1 calc GR . . . .
H53B H 0.733749 0.959353 0.688027 0.068 Uiso 1 1 calc GR . . . .
H53C H 0.721150 0.885934 0.673166 0.068 Uiso 1 1 calc GR . . . .
C54 C 0.7576(3) 1.00046(14) 0.56069(17) 0.0361(8) Uani 1 1 d . . . . .
H54A H 0.799889 1.005164 0.520455 0.054 Uiso 1 1 calc GR . . . .
H54B H 0.779631 1.031963 0.594604 0.054 Uiso 1 1 calc GR . . . .
H54C H 0.682419 1.006272 0.547854 0.054 Uiso 1 1 calc GR . . . .
N1 N 0.63063(17) 0.68902(10) 0.32874(11) 0.0163(5) Uani 1 1 d . . . . .
N2 N 0.75280(18) 0.80316(10) 0.32429(11) 0.0163(5) Uani 1 1 d . . . . .
N3 N 0.83775(18) 0.69208(10) 0.41376(11) 0.0189(5) Uani 1 1 d . . . . .
N4 N 0.72737(19) 0.89018(11) 0.54096(12) 0.0255(6) Uani 1 1 d . . . . .
O1 O 0.62280(15) 0.70575(9) 0.47208(9) 0.0204(4) Uani 1 1 d . . . . .
O2 O 0.74438(17) 0.81215(9) 0.46549(10) 0.0268(5) Uani 1 1 d . . . . .
Si Si 0.56232(6) 0.70444(4) 0.54429(4) 0.02088(18) Uani 1 1 d . . . . .
Nb Nb 0.72142(2) 0.73856(2) 0.40928(2) 0.01535(8) Uani 1 1 d . . . . .

loop_
_atom_site_aniso_label
_atom_site_aniso_U_11
_atom_site_aniso_U_22
_atom_site_aniso_U_33
_atom_site_aniso_U_23
_atom_site_aniso_U_13
_atom_site_aniso_U_12
C1 0.0224(15) 0.0159(14) 0.0202(14) -0.0016(11) 0.0003(12) 0.0016(11)
C2 0.0271(16) 0.0196(15) 0.0147(13) -0.0009(11) 0.0038(11) -0.0002(12)
C3 0.0193(14) 0.0171(14) 0.0203(14) 0.0015(11) 0.0029(11) 0.0004(11)
C4 0.0415(19) 0.0262(16) 0.0194(15) -0.0055(13) 0.0048(14) -0.0118(14)
C5 0.0404(19) 0.0231(16) 0.0188(15) 0.0019(12) 0.0048(13) -0.0072(14)
C6 0.0277(16) 0.0183(14) 0.0151(13) -0.0013(11) 0.0019(12) -0.0069(12)
C7 0.0282(16) 0.0195(15) 0.0197(14) -0.0013(12) 0.0026(12) -0.0065(12)
C8 0.0363(19) 0.0197(15) 0.0316(17) 0.0047(13) 0.0023(14) -0.0101(13)
C9 0.0323(19) 0.0346(19) 0.045(2) 0.0086(16) 0.0056(16) -0.0161(15)
C10 0.0223(16) 0.0346(19) 0.0387(19) 0.0046(15) 0.0006(14) -0.0043(14)
C11 0.0237(16) 0.0250(16) 0.0208(15) -0.0002(12) -0.0002(12) -0.0043(12)
C12 0.0317(17) 0.0146(14) 0.0247(15) 0.0003(12) 0.0057(13) -0.0035(12)
C13 0.051(2) 0.0143(15) 0.0406(19) -0.0030(14) 0.0123(17) -0.0028(14)
C14 0.0326(18) 0.0267(17) 0.0299(17) 0.0073(13) 0.0041(14) 0.0042(14)
C15 0.0189(15) 0.0251(15) 0.0281(16) 0.0035(13) -0.0003(12) -0.0021(12)
C16 0.056(2) 0.046(2) 0.0289(18) 0.0063(16) -0.0114(17) 0.0019(19)
C17 0.053(2) 0.039(2) 0.0266(17) 0.0060(15) 0.0055(16) 0.0090(17)
C18 0.0257(15) 0.0163(14) 0.0122(13) 0.0010(11) 0.0033(11) -0.0036(11)
C19 0.0259(15) 0.0179(14) 0.0150(14) 0.0040(11) 0.0027(12) -0.0016(12)
C20 0.0354(18) 0.0178(15) 0.0210(15) 0.0022(12) 0.0042(13) 0.0033(13)
C21 0.0385(18) 0.0168(15) 0.0242(16) 0.0010(12) 0.0060(14) -0.0097(13)
C22 0.0299(17) 0.0251(16) 0.0268(16) -0.0001(13) 0.0044(13) -0.0090(13)
C23 0.0287(16) 0.0191(15) 0.0175(14) 0.0023(11) 0.0052(12) -0.0058(12)
C24 0.0247(16) 0.0196(15) 0.0274(16) -0.0003(12) 0.0017(13) 0.0033(12)
C25 0.0290(18) 0.0336(19) 0.044(2) -0.0085(16) 0.0041(15) 0.0043(15)
C26 0.0345(19) 0.038(2) 0.0363(19) 0.0032(15) -0.0058(15) 0.0002(15)
C27 0.0215(16) 0.0257(16) 0.0338(17) -0.0031(13) 0.0047(13) -0.0059(13)
C28 0.0299(18) 0.0351(19) 0.044(2) -0.0065(16) 0.0120(16) -0.0063(15)
C29 0.0234(17) 0.0357(19) 0.0402(19) -0.0016(15) 0.0006(14) 0.0007(14)
C30 0.0188(15) 0.0262(16) 0.0286(16) 0.0077(13) 0.0035(13) 0.0030(12)
C31 0.0250(16) 0.0263(16) 0.0328(17) 0.0055(13) 0.0096(13) 0.0050(13)
C32 0.042(2) 0.050(2) 0.049(2) 0.0173(18) 0.0220(18) 0.0256(18)
C33 0.052(3) 0.080(3) 0.059(3) 0.032(2) 0.018(2) 0.045(2)
C34 0.044(2) 0.092(3) 0.042(2) 0.030(2) 0.0089(19) 0.040(2)
C35 0.0257(17) 0.048(2) 0.0347(19) 0.0143(16) 0.0087(14) 0.0116(15)
C36 0.0290(17) 0.0265(16) 0.0251(16) -0.0002(13) 0.0098(13) 0.0041(13)
C37 0.050(2) 0.045(2) 0.040(2) -0.0117(17) 0.0169(18) -0.0118(18)
C38 0.045(2) 0.0291(18) 0.0361(19) -0.0006(15) 0.0166(16) 0.0014(15)
C39 0.0291(18) 0.056(2) 0.0265(17) 0.0123(16) 0.0005(14) 0.0116(16)
C40 0.042(2) 0.056(2) 0.0266(18) 0.0067(16) 0.0022(16) -0.0012(18)
C41 0.059(3) 0.065(3) 0.053(3) 0.009(2) 0.019(2) -0.010(2)
C42 0.0259(16) 0.0350(17) 0.0132(13) 0.0028(12) 0.0052(12) 0.0043(13)
C43 0.0395(19) 0.0337(18) 0.0245(16) -0.0036(14) -0.0026(14) 0.0088(15)
C44 0.058(3) 0.050(2) 0.0293(19) -0.0009(16) 0.0045(17) 0.025(2)
C45 0.057(3) 0.075(3) 0.0265(19) 0.0130(19) 0.0136(18) 0.036(2)
C46 0.0213(18) 0.112(4) 0.0228(18) 0.022(2) 0.0038(14) 0.005(2)
C47 0.0312(18) 0.058(2) 0.0201(16) 0.0111(15) 0.0055(13) -0.0029(17)
C48 0.058(2) 0.0270(18) 0.0374(19) 0.0017(15) 0.0244(18) -0.0078(16)
C49 0.0347(18) 0.0378(19) 0.0200(15) 0.0019(14) 0.0043(13) 0.0074(15)
C50 0.0248(16) 0.0235(16) 0.0210(15) -0.0009(12) 0.0014(12) -0.0055(12)
C51 0.0341(17) 0.0199(15) 0.0209(15) -0.0052(12) -0.0011(13) -0.0045(13)
C52 0.044(2) 0.0302(19) 0.047(2) -0.0040(16) -0.0169(17) -0.0093(16)
C53 0.073(3) 0.036(2) 0.0290(18) -0.0091(15) 0.0155(18) -0.0114(19)
C54 0.056(2) 0.0227(17) 0.0292(17) -0.0026(14) -0.0009(16) 0.0008(15)
N1 0.0187(12) 0.0141(11) 0.0161(11) 0.0001(9) 0.0024(9) -0.0017(9)
N2 0.0198(12) 0.0132(11) 0.0161(11) -0.0002(9) 0.0014(9) -0.0012(9)
N3 0.0206(12) 0.0180(12) 0.0184(12) 0.0015(9) 0.0040(10) -0.0030(10)
N4 0.0261(14) 0.0238(13) 0.0267(14) -0.0088(11) 0.0003(11) -0.0032(11)
O1 0.0254(11) 0.0191(10) 0.0169(10) 0.0001(8) 0.0046(8) -0.0024(8)
O2 0.0463(13) 0.0161(10) 0.0182(10) -0.0028(8) 0.0045(9) -0.0061(9)
Si 0.0261(4) 0.0196(4) 0.0175(4) 0.0018(3) 0.0067(3) -0.0004(3)
Nb 0.01911(14) 0.01348(13) 0.01357(13) 0.00033(10) 0.00205(9) -0.00048(10)

loop_
_atom_type_symbol
_atom_type_description
_atom_type_scat_dispersion_real
_atom_type_scat_dispersion_imag
_atom_type_scat_source
C C 0.0033 0.0016 'International Tables Vol C Tables 4.2.6.8 and 6.1.1.4'
H H 0.0000 0.0000 'International Tables Vol C Tables 4.2.6.8 and 6.1.1.4'
N N 0.0061 0.0033 'International Tables Vol C Tables 4.2.6.8 and 6.1.1.4'
Nb Nb -2.0727 0.6215 'International Tables Vol C Tables 4.2.6.8 and 6.1.1.4'
O O 0.0106 0.0060 'International Tables Vol C Tables 4.2.6.8 and 6.1.1.4'
Si Si 0.0817 0.0704 'International Tables Vol C Tables 4.2.6.8 and 6.1.1.4'

loop_
_geom_angle_atom_site_label_1
_geom_angle_atom_site_label_2
_geom_angle_atom_site_label_3
_geom_angle
_geom_angle_site_symmetry_1
_geom_angle_site_symmetry_3
_geom_angle_publ_flag
C2 C1 C4 116.3(2) . . ?
N1 C1 C2 123.9(3) . . ?
N1 C1 C4 119.8(2) . . ?
C1 C2 H2 116.0 . . ?
C1 C2 C3 127.9(3) . . ?
C3 C2 H2 116.0 . . ?
C2 C3 C5 115.7(2) . . ?
N2 C3 C2 123.6(2) . . ?
N2 C3 C5 120.7(2) . . ?
C1 C4 H4A 109.5 . . ?
C1 C4 H4B 109.5 . . ?
C1 C4 H4C 109.5 . . ?
H4A C4 H4B 109.5 . . ?
H4A C4 H4C 109.5 . . ?
H4B C4 H4C 109.5 . . ?
C3 C5 H5A 109.5 . . ?
C3 C5 H5B 109.5 . . ?
C3 C5 H5C 109.5 . . ?
H5A C5 H5B 109.5 . . ?
H5A C5 H5C 109.5 . . ?
H5B C5 H5C 109.5 . . ?
C7 C6 C11 121.5(3) . . ?
C7 C6 N1 119.7(3) . . ?
C11 C6 N1 118.7(2) . . ?
C6 C7 C12 123.0(2) . . ?
C8 C7 C6 117.6(3) . . ?
C8 C7 C12 119.4(3) . . ?
C7 C8 H8 119.3 . . ?
C9 C8 C7 121.5(3) . . ?
C9 C8 H8 119.3 . . ?
C8 C9 H9 119.9 . . ?
C10 C9 C8 120.2(3) . . ?
C10 C9 H9 119.9 . . ?
C9 C10 H10 119.7 . . ?
C9 C10 C11 120.6(3) . . ?
C11 C10 H10 119.7 . . ?
C6 C11 C15 122.2(2) . . ?
C10 C11 C6 118.6(3) . . ?
C10 C11 C15 119.1(3) . . ?
C7 C12 H12 108.0 . . ?
C7 C12 C13 112.1(3) . . ?
C7 C12 C14 111.3(2) . . ?
C13 C12 H12 108.0 . . ?
C14 C12 H12 108.0 . . ?
C14 C12 C13 109.4(2) . . ?
C12 C13 H13A 109.5 . . ?
C12 C13 H13B 109.5 . . ?
C12 C13 H13C 109.5 . . ?
H13A C13 H13B 109.5 . . ?
H13A C13 H13C 109.5 . . ?
H13B C13 H13C 109.5 . . ?
C12 C14 H14A 109.5 . . ?
C12 C14 H14B 109.5 . . ?
C12 C14 H14C 109.5 . . ?
H14A C14 H14B 109.5 . . ?
H14A C14 H14C 109.5 . . ?
H14B C14 H14C 109.5 . . ?
C11 C15 H15 108.2 . . ?
C11 C15 C16 111.3(3) . . ?
C16 C15 H15 108.2 . . ?
C17 C15 C11 112.8(2) . . ?
C17 C15 H15 108.2 . . ?
C17 C15 C16 108.1(3) . . ?
C15 C16 H16A 109.5 . . ?
C15 C16 H16B 109.5 . . ?
C15 C16 H16C 109.5 . . ?
H16A C16 H16B 109.5 . . ?
H16A C16 H16C 109.5 . . ?
H16B C16 H16C 109.5 . . ?
C15 C17 H17A 109.5 . . ?
C15 C17 H17B 109.5 . . ?
C15 C17 H17C 109.5 . . ?
H17A C17 H17B 109.5 . . ?
H17A C17 H17C 109.5 . . ?
H17B C17 H17C 109.5 . . ?
C19 C18 C23 122.2(3) . . ?
C19 C18 N2 117.7(2) . . ?
C23 C18 N2 120.1(2) . . ?
C18 C19 C24 122.0(2) . . ?
C20 C19 C18 117.3(3) . . ?
C20 C19 C24 120.7(3) . . ?
C19 C20 H20 119.4 . . ?
C21 C20 C19 121.3(3) . . ?
C21 C20 H20 119.4 . . ?
C20 C21 H21 120.0 . . ?
C22 C21 C20 120.0(3) . . ?
C22 C21 H21 120.0 . . ?
C21 C22 H22 119.2 . . ?
C21 C22 C23 121.6(3) . . ?
C23 C22 H22 119.2 . . ?
C18 C23 C27 123.5(2) . . ?
C22 C23 C18 117.5(3) . . ?
C22 C23 C27 118.9(3) . . ?
C19 C24 H24 107.1 . . ?
C19 C24 C25 112.7(2) . . ?
C25 C24 H24 107.1 . . ?
C26 C24 C19 111.7(2) . . ?
C26 C24 H24 107.1 . . ?
C26 C24 C25 110.9(3) . . ?
C24 C25 H25A 109.5 . . ?
C24 C25 H25B 109.5 . . ?
C24 C25 H25C 109.5 . . ?
H25A C25 H25B 109.5 . . ?
H25A C25 H25C 109.5 . . ?
H25B C25 H25C 109.5 . . ?
C24 C26 H26A 109.5 . . ?
C24 C26 H26B 109.5 . . ?
C24 C26 H26C 109.5 . . ?
H26A C26 H26B 109.5 . . ?
H26A C26 H26C 109.5 . . ?
H26B C26 H26C 109.5 . . ?
C23 C27 H27 107.7 . . ?
C23 C27 C28 112.5(3) . . ?
C23 C27 C29 111.1(2) . . ?
C28 C27 H27 107.7 . . ?
C29 C27 H27 107.7 . . ?
C29 C27 C28 110.1(3) . . ?
C27 C28 H28A 109.5 . . ?
C27 C28 H28B 109.5 . . ?
C27 C28 H28C 109.5 . . ?
H28A C28 H28B 109.5 . . ?
H28A C28 H28C 109.5 . . ?
H28B C28 H28C 109.5 . . ?
C27 C29 H29A 109.5 . . ?
C27 C29 H29B 109.5 . . ?
C27 C29 H29C 109.5 . . ?
H29A C29 H29B 109.5 . . ?
H29A C29 H29C 109.5 . . ?
H29B C29 H29C 109.5 . . ?
C31 C30 C35 120.5(3) . . ?
N3 C30 C31 119.5(3) . . ?
N3 C30 C35 120.0(3) . . ?
C30 C31 C36 122.2(3) . . ?
C32 C31 C30 118.2(3) . . ?
C32 C31 C36 119.6(3) . . ?
C31 C32 H32 119.2 . . ?
C33 C32 C31 121.6(3) . . ?
C33 C32 H32 119.2 . . ?
C32 C33 H33 119.9 . . ?
C32 C33 C34 120.1(3) . . ?
C34 C33 H33 119.9 . . ?
C33 C34 H34 119.3 . . ?
C33 C34 C35 121.4(3) . . ?
C35 C34 H34 119.3 . . ?
C30 C35 C39 121.6(3) . . ?
C34 C35 C30 118.2(3) . . ?
C34 C35 C39 120.2(3) . . ?
C31 C36 H36 107.7 . . ?
C31 C36 C37 113.3(3) . . ?
C31 C36 C38 111.1(3) . . ?
C37 C36 H36 107.7 . . ?
C38 C36 H36 107.7 . . ?
C38 C36 C37 109.0(3) . . ?
C36 C37 H37A 109.5 . . ?
C36 C37 H37B 109.5 . . ?
C36 C37 H37C 109.5 . . ?
H37A C37 H37B 109.5 . . ?
H37A C37 H37C 109.5 . . ?
H37B C37 H37C 109.5 . . ?
C36 C38 H38A 109.5 . . ?
C36 C38 H38B 109.5 . . ?
C36 C38 H38C 109.5 . . ?
H38A C38 H38B 109.5 . . ?
H38A C38 H38C 109.5 . . ?
H38B C38 H38C 109.5 . . ?
C35 C39 H39 107.4 . . ?
C35 C39 C40 112.8(3) . . ?
C35 C39 C41 111.0(3) . . ?
C40 C39 H39 107.4 . . ?
C41 C39 H39 107.4 . . ?
C41 C39 C40 110.6(3) . . ?
C39 C40 H40A 109.5 . . ?
C39 C40 H40B 109.5 . . ?
C39 C40 H40C 109.5 . . ?
H40A C40 H40B 109.5 . . ?
H40A C40 H40C 109.5 . . ?
H40B C40 H40C 109.5 . . ?
C39 C41 H41A 109.5 . . ?
C39 C41 H41B 109.5 . . ?
C39 C41 H41C 109.5 . . ?
H41A C41 H41B 109.5 . . ?
H41A C41 H41C 109.5 . . ?
H41B C41 H41C 109.5 . . ?
C43 C42 Si 119.0(2) . . ?
C47 C42 C43 117.1(3) . . ?
C47 C42 Si 123.8(3) . . ?
C42 C43 H43 119.6 . . ?
C44 C43 C42 120.7(3) . . ?
C44 C43 H43 119.6 . . ?
C43 C44 H44 119.6 . . ?
C45 C44 C43 120.7(4) . . ?
C45 C44 H44 119.6 . . ?
C44 C45 H45 119.9 . . ?
C46 C45 C44 120.3(4) . . ?
C46 C45 H45 119.9 . . ?
C45 C46 H46 120.0 . . ?
C45 C46 C47 120.0(4) . . ?
C47 C46 H46 120.0 . . ?
C42 C47 C46 121.1(4) . . ?
C42 C47 H47 119.4 . . ?
C46 C47 H47 119.4 . . ?
H48A C48 H48B 109.5 . . ?
H48A C48 H48C 109.5 . . ?
H48B C48 H48C 109.5 . . ?
Si C48 H48A 109.5 . . ?
Si C48 H48B 109.5 . . ?
Si C48 H48C 109.5 . . ?
H49A C49 H49B 109.5 . . ?
H49A C49 H49C 109.5 . . ?
H49B C49 H49C 109.5 . . ?
Si C49 H49A 109.5 . . ?
Si C49 H49B 109.5 . . ?
Si C49 H49C 109.5 . . ?
N4 C50 H50 118.9 . . ?
N4 C50 O2 122.2(3) . . ?
O2 C50 H50 118.9 . . ?
C52 C51 C53 109.6(3) . . ?
C54 C51 C52 109.9(3) . . ?
C54 C51 C53 109.8(3) . . ?
N4 C51 C52 115.0(3) . . ?
N4 C51 C53 105.3(2) . . ?
N4 C51 C54 107.2(2) . . ?
C51 C52 H52A 109.5 . . ?
C51 C52 H52B 109.5 . . ?
C51 C52 H52C 109.5 . . ?
H52A C52 H52B 109.5 . . ?
H52A C52 H52C 109.5 . . ?
H52B C52 H52C 109.5 . . ?
C51 C53 H53A 109.5 . . ?
C51 C53 H53B 109.5 . . ?
C51 C53 H53C 109.5 . . ?
H53A C53 H53B 109.5 . . ?
H53A C53 H53C 109.5 . . ?
H53B C53 H53C 109.5 . . ?
C51 C54 H54A 109.5 . . ?
C51 C54 H54B 109.5 . . ?
C51 C54 H54C 109.5 . . ?
H54A C54 H54B 109.5 . . ?
H54A C54 H54C 109.5 . . ?
H54B C54 H54C 109.5 . . ?
C1 N1 C6 116.1(2) . . ?
C1 N1 Nb 125.87(18) . . ?
C6 N1 Nb 117.75(16) . . ?
C3 N2 C18 116.3(2) . . ?
C3 N2 Nb 126.27(18) . . ?
C18 N2 Nb 117.02(16) . . ?
C30 N3 Nb 172.9(2) . . ?
C50 N4 C51 120.7(3) . . ?
Si O1 Nb 154.18(12) . . ?
C50 O2 Nb 164.4(2) . . ?
C48 Si C42 109.19(16) . . ?
C48 Si C49 109.68(16) . . ?
C49 Si C42 107.68(14) . . ?
O1 Si C42 111.14(11) . . ?
O1 Si C48 109.86(13) . . ?
O1 Si C49 109.25(13) . . ?
N1 Nb N2 81.79(8) . . ?
N3 Nb N1 99.99(9) . . ?
N3 Nb N2 102.19(9) . . ?
N3 Nb O1 108.80(9) . . ?
N3 Nb O2 108.76(10) . . ?
O1 Nb N1 87.57(8) . . ?
O1 Nb N2 148.55(8) . . ?
O1 Nb O2 90.69(8) . . ?
O2 Nb N1 150.12(9) . . ?
O2 Nb N2 84.33(8) . . ?

loop_
_geom_bond_atom_site_label_1
_geom_bond_atom_site_label_2
_geom_bond_distance
_geom_bond_site_symmetry_2
_geom_bond_publ_flag
C1 C2 1.391(4) . ?
C1 C4 1.508(4) . ?
C1 N1 1.344(3) . ?
C2 H2 0.9500 . ?
C2 C3 1.394(4) . ?
C3 C5 1.514(4) . ?
C3 N2 1.335(3) . ?
C4 H4A 0.9800 . ?
C4 H4B 0.9800 . ?
C4 H4C 0.9800 . ?
C5 H5A 0.9800 . ?
C5 H5B 0.9800 . ?
C5 H5C 0.9800 . ?
C6 C7 1.402(4) . ?
C6 C11 1.405(4) . ?
C6 N1 1.454(3) . ?
C7 C8 1.400(4) . ?
C7 C12 1.525(4) . ?
C8 H8 0.9500 . ?
C8 C9 1.383(5) . ?
C9 H9 0.9500 . ?
C9 C10 1.379(5) . ?
C10 H10 0.9500 . ?
C10 C11 1.396(4) . ?
C11 C15 1.526(4) . ?
C12 H12 1.0000 . ?
C12 C13 1.533(4) . ?
C12 C14 1.532(4) . ?
C13 H13A 0.9800 . ?
C13 H13B 0.9800 . ?
C13 H13C 0.9800 . ?
C14 H14A 0.9800 . ?
C14 H14B 0.9800 . ?
C14 H14C 0.9800 . ?
C15 H15 1.0000 . ?
C15 C16 1.530(4) . ?
C15 C17 1.519(4) . ?
C16 H16A 0.9800 . ?
C16 H16B 0.9800 . ?
C16 H16C 0.9800 . ?
C17 H17A 0.9800 . ?
C17 H17B 0.9800 . ?
C17 H17C 0.9800 . ?
C18 C19 1.405(4) . ?
C18 C23 1.405(4) . ?
C18 N2 1.455(3) . ?
C19 C20 1.397(4) . ?
C19 C24 1.527(4) . ?
C20 H20 0.9500 . ?
C20 C21 1.391(4) . ?
C21 H21 0.9500 . ?
C21 C22 1.366(4) . ?
C22 H22 0.9500 . ?
C22 C23 1.398(4) . ?
C23 C27 1.517(4) . ?
C24 H24 1.0000 . ?
C24 C25 1.527(4) . ?
C24 C26 1.526(4) . ?
C25 H25A 0.9800 . ?
C25 H25B 0.9800 . ?
C25 H25C 0.9800 . ?
C26 H26A 0.9800 . ?
C26 H26B 0.9800 . ?
C26 H26C 0.9800 . ?
C27 H27 1.0000 . ?
C27 C28 1.547(4) . ?
C27 C29 1.532(4) . ?
C28 H28A 0.9800 . ?
C28 H28B 0.9800 . ?
C28 H28C 0.9800 . ?
C29 H29A 0.9800 . ?
C29 H29B 0.9800 . ?
C29 H29C 0.9800 . ?
C30 C31 1.411(4) . ?
C30 C35 1.417(4) . ?
C30 N3 1.405(4) . ?
C31 C32 1.398(4) . ?
C31 C36 1.516(4) . ?
C32 H32 0.9500 . ?
C32 C33 1.367(5) . ?
C33 H33 0.9500 . ?
C33 C34 1.378(6) . ?
C34 H34 0.9500 . ?
C34 C35 1.392(5) . ?
C35 C39 1.517(5) . ?
C36 H36 1.0000 . ?
C36 C37 1.527(4) . ?
C36 C38 1.527(4) . ?
C37 H37A 0.9800 . ?
C37 H37B 0.9800 . ?
C37 H37C 0.9800 . ?
C38 H38A 0.9800 . ?
C38 H38B 0.9800 . ?
C38 H38C 0.9800 . ?
C39 H39 1.0000 . ?
C39 C40 1.527(5) . ?
C39 C41 1.518(5) . ?
C40 H40A 0.9800 . ?
C40 H40B 0.9800 . ?
C40 H40C 0.9800 . ?
C41 H41A 0.9800 . ?
C41 H41B 0.9800 . ?
C41 H41C 0.9800 . ?
C42 C43 1.418(4) . ?
C42 C47 1.392(4) . ?
C42 Si 1.872(3) . ?
C43 H43 0.9500 . ?
C43 C44 1.390(5) . ?
C44 H44 0.9500 . ?
C44 C45 1.371(6) . ?
C45 H45 0.9500 . ?
C45 C46 1.367(6) . ?
C46 H46 0.9500 . ?
C46 C47 1.412(5) . ?
C47 H47 0.9500 . ?
C48 H48A 0.9800 . ?
C48 H48B 0.9800 . ?
C48 H48C 0.9800 . ?
C48 Si 1.848(3) . ?
C49 H49A 0.9800 . ?
C49 H49B 0.9800 . ?
C49 H49C 0.9800 . ?
C49 Si 1.865(3) . ?
C50 H50 0.9500 . ?
C50 N4 1.240(4) . ?
C50 O2 1.329(3) . ?
C51 C52 1.526(4) . ?
C51 C53 1.534(4) . ?
C51 C54 1.521(4) . ?
C51 N4 1.476(4) . ?
C52 H52A 0.9800 . ?
C52 H52B 0.9800 . ?
C52 H52C 0.9800 . ?
C53 H53A 0.9800 . ?
C53 H53B 0.9800 . ?
C53 H53C 0.9800 . ?
C54 H54A 0.9800 . ?
C54 H54B 0.9800 . ?
C54 H54C 0.9800 . ?
N1 Nb 2.191(2) . ?
N2 Nb 2.218(2) . ?
N3 Nb 1.772(2) . ?
O1 Si 1.6441(19) . ?
O1 Nb 1.9247(18) . ?
O2 Nb 1.9366(19) . ?
